data_4077041
loop_
_publ_author_name
'Chiffre, J\'er\^ome'
'Coppel, Yannick'
'Balavoine, Gilbert G. A.'
'Daran, Jean-Claude'
'Manoury, Eric'

_publ_section_title
;
 Selective Functionalization of Chiral Ferrocenyl Acetals. Easy Access to
 Various Tri- and Tetrasubstituted Ferrocenes with Controlled Geometry
;
_journal_issue 21
_journal_name_full Organometallics
_journal_page_first 4552
_journal_paper_doi 10.1021/om020462g
_journal_volume 21
_journal_year 2002
_chemical_compound_source 'synthesis as described'
_chemical_formula_moiety 'C34 H33 Fe1 O3 P1 S1'
_chemical_formula_structural 'C34 H33 FE1 O3 P1 S1'
_chemical_formula_sum 'C34 H33 Fe O3 P S'
_chemical_formula_weight 608.48
_chemical_name_systematic
;
 ?
;
_space_group_IT_number 19
_symmetry_cell_setting orthorhombic
_symmetry_Int_Tables_number 19
_symmetry_space_group_name_Hall 'P 2ac 2ab'
_symmetry_space_group_name_H-M 'P 21 21 21'
_atom_sites_solution_hydrogens geom
_atom_sites_solution_primary direct
_atom_sites_solution_secondary difmap
_audit_creation_method SHELXL-97
_cell_angle_alpha 90.000(5)
_cell_angle_beta 90.000(5)
_cell_angle_gamma 90.000(5)
_cell_formula_units_Z 4
_cell_length_a 8.711(5)
_cell_length_b 16.986(5)
_cell_length_c 19.351(5)
_cell_measurement_reflns_used 8000
_cell_measurement_temperature 160(2)
_cell_measurement_theta_max 24.71
_cell_measurement_theta_min 2.4
_cell_volume 2863(2)
_computing_cell_refinement 'IPDS software (Stoe, 1996)'
_computing_data_collection 'IPDS software (Stoe, 1996)'
_computing_data_reduction 'XRED (Stoe, 1.08, 1996)'
_computing_molecular_graphics 'ORTEP-3( Farrugia,1997)'
_computing_publication_material 'WINGX (Farrugia, 1999)'
_computing_structure_refinement 'SHELXL-97 (Sheldrick, 1997)'
_computing_structure_solution 'SIR97 (Altomare, et al.,1999)'
_diffrn_ambient_temperature 160(2)
_diffrn_measured_fraction_theta_full 0.964
_diffrn_measured_fraction_theta_max 0.964
_diffrn_measurement_device_type 'Stoe IPDS'
_diffrn_measurement_method \f
_diffrn_radiation_monochromator graphite
_diffrn_radiation_source 'fine-focus sealed tube'
_diffrn_radiation_type MoK\a
_diffrn_radiation_wavelength 0.71069
_diffrn_reflns_av_R_equivalents 0.1131
_diffrn_reflns_av_sigmaI/netI 0.0613
_diffrn_reflns_limit_h_max 9
_diffrn_reflns_limit_h_min -9
_diffrn_reflns_limit_k_max 19
_diffrn_reflns_limit_k_min -19
_diffrn_reflns_limit_l_max 22
_diffrn_reflns_limit_l_min -22
_diffrn_reflns_number 25016
_diffrn_reflns_theta_full 24.71
_diffrn_reflns_theta_max 24.71
_diffrn_reflns_theta_min 2.40
_diffrn_standards_decay_% <0.1
_diffrn_standards_interval_count 0
_diffrn_standards_interval_time 0
_diffrn_standards_number 0
_exptl_absorpt_coefficient_mu 0.690
_exptl_absorpt_correction_T_max 0.79808
_exptl_absorpt_correction_T_min 0.65397
_exptl_absorpt_correction_type multi-scan
_exptl_absorpt_process_details 'SORTAV, Blessing (1997)'
_exptl_crystal_colour orange
_exptl_crystal_density_diffrn 1.412
_exptl_crystal_density_method 'not measured'
_exptl_crystal_description box
_exptl_crystal_F_000 1272
_exptl_crystal_size_max 0.76
_exptl_crystal_size_mid 0.38
_exptl_crystal_size_min 0.36
_refine_diff_density_max 0.622
_refine_diff_density_min -0.488
_refine_diff_density_rms 0.093
_refine_ls_abs_structure_details 'Flack H D (1983), Acta Cryst. A39, 876-881'
_refine_ls_abs_structure_Flack 0.10(5)
_refine_ls_extinction_coef 0.048(3)
_refine_ls_extinction_expression Fc^*^=kFc[1+0.001xFc^2^\l^3^/sin(2\q)]^-1/4^
_refine_ls_extinction_method SHELXL
_refine_ls_goodness_of_fit_ref 1.090
_refine_ls_hydrogen_treatment mixed
_refine_ls_matrix_type full
_refine_ls_number_parameters 375
_refine_ls_number_reflns 4728
_refine_ls_number_restraints 414
_refine_ls_restrained_S_all 1.056
_refine_ls_R_factor_all 0.1087
_refine_ls_R_factor_gt 0.0928
_refine_ls_shift/su_max 0.070
_refine_ls_shift/su_mean 0.002
_refine_ls_structure_factor_coef Fsqd
_refine_ls_weighting_details 'calc w=1/[\s^2^(Fo^2^)+(0.0059P)^2^+17.4477P] where P=(Fo^2^+2Fc^2^)/3'
_refine_ls_weighting_scheme calc
_refine_ls_wR_factor_gt 0.1962
_refine_ls_wR_factor_ref 0.2055
_reflns_number_gt 3897
_reflns_number_total 4728
_reflns_threshold_expression >2\s(I)
_cod_data_source_file om020462g.cif
_cod_data_source_block 2h
_cod_depositor_comments
;
The following automatic conversions were performed:

'_exptl_absorpt_correction_type' value 'Multi-scan' changed to
'multi-scan' according to
/home/saulius/struct/CIF-dictionaries/cif_core.dic dictionary named
'cif_core.dic' version 2.4.1 from 2010-06-29.

Automatic conversion script
Id: cif_fix_values 1715 2011-07-08 13:25:40Z adriana 
;
_cod_original_formula_sum 'C34 H33 Fe1 O3 P1 S1'
_cod_database_code 4077041

loop_
_symmetry_equiv_pos_as_xyz
'x, y, z'
'-x+1/2, -y, z+1/2'
'x+1/2, -y+1/2, -z'
'-x, y+1/2, -z+1/2'

loop_
_atom_site_label
_atom_site_type_symbol
_atom_site_fract_x
_atom_site_fract_y
_atom_site_fract_z
_atom_site_U_iso_or_equiv
_atom_site_adp_type
_atom_site_occupancy
_atom_site_symmetry_multiplicity
_atom_site_calc_flag
_atom_site_refinement_flags
_atom_site_disorder_assembly
_atom_site_disorder_group
Fe1 Fe -0.82397(16) -0.36627(7) -0.89068(8) 0.0593(5) Uani 1 1 d U . .
S5 S -1.1635(4) -0.42701(15) -0.94617(17) 0.0774(9) Uani 1 1 d U . .
P2 P -0.8005(3) -0.28998(13) -0.72824(14) 0.0551(7) Uani 1 1 d U . .
O1 O -1.2438(7) -0.2809(3) -0.8025(4) 0.065(2) Uani 1 1 d U . .
O2 O -1.0218(7) -0.2087(3) -0.8216(4) 0.0587(18) Uani 1 1 d U . .
C1 C -1.0164(11) -0.3460(4) -0.8364(6) 0.0506(18) Uani 1 1 d U . .
C5 C -1.0348(11) -0.4131(5) -0.8769(6) 0.061(2) Uani 1 1 d U . .
C4 C -0.9220(12) -0.4692(5) -0.8599(6) 0.068(2) Uani 1 1 d U . .
H4 H -0.9066 -0.5194 -0.8805 0.082 Uiso 1 1 calc R . .
C3 C -0.8363(12) -0.4347(5) -0.8055(6) 0.0651(19) Uani 1 1 d U . .
H3 H -0.7522 -0.4595 -0.7831 0.078 Uiso 1 1 calc R . .
C2 C -0.8921(10) -0.3578(5) -0.7884(5) 0.0520(17) Uani 1 1 d U . .
C6 C -0.8023(17) -0.2801(7) -0.9624(7) 0.092(3) Uani 1 1 d U . .
H6 H -0.8781 -0.2416 -0.9725 0.110 Uiso 1 1 calc R . .
C7 C -0.6853(19) -0.2718(9) -0.9125(7) 0.113(4) Uani 1 1 d U . .
H7 H -0.6676 -0.2269 -0.8842 0.135 Uiso 1 1 calc R . .
C8 C -0.5974(16) -0.3437(11) -0.9121(7) 0.109(4) Uani 1 1 d U . .
H8 H -0.5131 -0.3559 -0.8829 0.131 Uiso 1 1 calc R . .
C9 C -0.6613(14) -0.3922(8) -0.9636(7) 0.092(3) Uani 1 1 d U . .
H9 H -0.6245 -0.4430 -0.9758 0.110 Uiso 1 1 calc R . .
C10 C -0.7898(13) -0.3536(7) -0.9946(6) 0.074(2) Uani 1 1 d U . .
H10 H -0.8540 -0.3739 -1.0301 0.088 Uiso 1 1 calc R . .
C11 C -1.1146(11) -0.2718(5) -0.8432(6) 0.056(2) Uani 1 1 d U . .
H11 H -1.1454 -0.2641 -0.8925 0.067 Uiso 1 1 calc R . .
C12 C -1.3397(12) -0.2123(5) -0.8066(7) 0.071(3) Uani 1 1 d U . .
H12A H -1.4298 -0.2186 -0.7759 0.086 Uiso 1 1 calc R . .
H12B H -1.3770 -0.2052 -0.8545 0.086 Uiso 1 1 calc R . .
C13 C -1.2467(11) -0.1412(5) -0.7846(7) 0.075(3) Uani 1 1 d U . .
H13A H -1.3080 -0.0928 -0.7916 0.090 Uiso 1 1 calc R . .
H13B H -1.2218 -0.1453 -0.7348 0.090 Uiso 1 1 calc R . .
C14 C -1.1038(10) -0.1361(5) -0.8248(7) 0.067(3) Uani 1 1 d U . .
H14 H -1.1318 -0.1261 -0.8741 0.080 Uiso 1 1 calc R . .
C211 C -0.9510(12) -0.2653(5) -0.6667(6) 0.056(2) Uani 1 1 d U . .
C212 C -1.0860(12) -0.3038(7) -0.6566(6) 0.066(3) Uani 1 1 d U . .
H212 H -1.1120 -0.3458 -0.6868 0.079 Uiso 1 1 calc R . .
C213 C -1.1870(12) -0.2845(7) -0.6043(6) 0.076(3) Uani 1 1 d U . .
H213 H -1.2826 -0.3108 -0.5994 0.092 Uiso 1 1 calc R . .
C214 C -1.1421(13) -0.2241(7) -0.5586(6) 0.077(3) Uani 1 1 d U . .
H214 H -1.2046 -0.2144 -0.5193 0.092 Uiso 1 1 calc R . .
C215 C -1.0138(14) -0.1788(7) -0.5675(6) 0.074(3) Uani 1 1 d U . .
H215 H -0.9918 -0.1343 -0.5395 0.088 Uiso 1 1 calc R . .
C216 C -0.9165(11) -0.2038(5) -0.6220(5) 0.060(2) Uani 1 1 d U . .
H216 H -0.8220 -0.1768 -0.6283 0.072 Uiso 1 1 calc R . .
C221 C -0.6913(11) -0.3602(5) -0.6771(5) 0.057(2) Uani 1 1 d U . .
C222 C -0.7435(13) -0.3954(6) -0.6150(6) 0.065(2) Uani 1 1 d U . .
H222 H -0.8425 -0.3827 -0.5978 0.078 Uiso 1 1 calc R . .
C223 C -0.6541(16) -0.4468(7) -0.5800(6) 0.080(3) Uani 1 1 d U . .
H223 H -0.6931 -0.4699 -0.5389 0.097 Uiso 1 1 calc R . .
C224 C -0.5104(16) -0.4666(9) -0.6014(8) 0.103(4) Uani 1 1 d U . .
H224 H -0.4491 -0.5026 -0.5758 0.123 Uiso 1 1 calc R . .
C225 C -0.4562(13) -0.4323(8) -0.6622(9) 0.098(4) Uani 1 1 d U . .
H225 H -0.3569 -0.4454 -0.6790 0.118 Uiso 1 1 calc R . .
C226 C -0.5471(12) -0.3789(7) -0.6983(7) 0.077(3) Uani 1 1 d U . .
H226 H -0.5072 -0.3549 -0.7388 0.092 Uiso 1 1 calc R . .
C511 C -1.2888(13) -0.4977(6) -0.9120(7) 0.078(3) Uani 1 1 d U . .
C512 C -1.3556(12) -0.5518(6) -0.9580(8) 0.084(3) Uani 1 1 d U . .
H512 H -1.3293 -0.5496 -1.0056 0.100 Uiso 1 1 calc R . .
C513 C -1.4613(13) -0.6092(7) -0.9348(9) 0.091(4) Uani 1 1 d U . .
H513 H -1.5054 -0.6453 -0.9667 0.110 Uiso 1 1 calc R . .
C514 C -1.4975(17) -0.6125(8) -0.8703(9) 0.112(5) Uani 1 1 d U . .
H514 H -1.5705 -0.6496 -0.8540 0.135 Uiso 1 1 calc R . .
C515 C -1.4269(18) -0.5602(9) -0.8253(10) 0.121(5) Uani 1 1 d U . .
H515 H -1.4519 -0.5638 -0.7776 0.145 Uiso 1 1 calc R . .
C516 C -1.3244(15) -0.5042(6) -0.8449(8) 0.090(4) Uani 1 1 d U . .
H516 H -1.2788 -0.4704 -0.8117 0.108 Uiso 1 1 calc R . .
O3 O -0.8630(10) -0.0636(6) -0.8409(7) 0.106(3) Uani 1 1 d DU . .
C141 C -0.9965(12) -0.0717(6) -0.8020(7) 0.075(3) Uani 1 1 d U A .
H22A H -1.0529 -0.0212 -0.8031 0.090 Uiso 1 1 calc R . .
H22B H -0.9671 -0.0818 -0.7533 0.090 Uiso 1 1 calc R . .
C14A C -0.888(2) -0.0479(15) -0.8987(13) 0.098(7) Uani 0.57 1 d PDU A 1
H14A H -0.9607 -0.0041 -0.9009 0.118 Uiso 0.57 1 calc PR A 1
H14B H -0.9311 -0.0939 -0.9222 0.118 Uiso 0.57 1 calc PR A 1
H14C H -0.7916 -0.0326 -0.9214 0.118 Uiso 0.57 1 calc PR A 1
C14B C -0.747(3) -0.1019(13) -0.849(2) 0.125(14) Uani 0.43 1 d PDU A 2
H14D H -0.6943 -0.1077 -0.8047 0.150 Uiso 0.43 1 calc PR A 2
H14E H -0.6800 -0.0751 -0.8820 0.150 Uiso 0.43 1 calc PR A 2
H14F H -0.7744 -0.1540 -0.8670 0.150 Uiso 0.43 1 calc PR A 2

loop_
_atom_site_aniso_label
_atom_site_aniso_U_11
_atom_site_aniso_U_22
_atom_site_aniso_U_33
_atom_site_aniso_U_23
_atom_site_aniso_U_13
_atom_site_aniso_U_12
Fe1 0.0464(8) 0.0430(7) 0.0886(10) -0.0109(7) 0.0255(8) -0.0150(6)
S5 0.0663(19) 0.0570(15) 0.109(2) -0.0226(14) 0.0247(17) -0.0323(14)
P2 0.0407(15) 0.0391(12) 0.0854(18) -0.0048(11) 0.0155(12) -0.0031(10)
O1 0.044(4) 0.036(3) 0.114(6) -0.008(4) 0.020(4) 0.000(3)
O2 0.041(4) 0.029(3) 0.106(5) -0.007(3) 0.008(3) 0.010(2)
C1 0.046(4) 0.017(3) 0.089(6) -0.007(3) 0.022(3) -0.007(3)
C5 0.050(4) 0.027(4) 0.105(6) -0.021(4) 0.025(3) -0.015(3)
C4 0.072(6) 0.020(3) 0.113(7) -0.015(3) 0.032(4) 0.001(3)
C3 0.042(5) 0.034(4) 0.120(5) 0.002(3) 0.027(4) -0.008(3)
C2 0.042(5) 0.026(3) 0.088(4) 0.001(3) 0.013(3) -0.007(3)
C6 0.107(8) 0.066(5) 0.101(7) -0.002(4) 0.045(6) -0.034(5)
C7 0.120(10) 0.110(7) 0.108(8) -0.019(6) 0.042(7) -0.088(7)
C8 0.064(5) 0.173(11) 0.090(7) 0.001(7) 0.018(5) -0.060(6)
C9 0.039(6) 0.125(8) 0.112(8) -0.024(6) 0.026(4) -0.012(5)
C10 0.049(6) 0.080(6) 0.092(4) -0.015(5) 0.025(4) -0.021(5)
C11 0.046(5) 0.030(4) 0.092(7) -0.001(4) 0.017(4) 0.005(3)
C12 0.037(5) 0.046(5) 0.132(9) -0.011(6) 0.011(6) 0.013(4)
C13 0.036(5) 0.033(4) 0.156(11) -0.016(6) 0.018(5) 0.009(4)
C14 0.037(5) 0.032(4) 0.131(9) -0.012(5) 0.003(5) 0.009(3)
C211 0.050(5) 0.043(5) 0.076(6) 0.004(4) -0.001(4) 0.002(4)
C212 0.050(6) 0.070(6) 0.078(7) -0.004(5) 0.011(5) -0.003(4)
C213 0.033(5) 0.103(7) 0.093(7) -0.001(6) 0.002(5) 0.001(5)
C214 0.044(6) 0.101(8) 0.086(7) -0.010(6) 0.014(5) 0.008(5)
C215 0.058(7) 0.077(7) 0.086(7) -0.005(5) 0.014(6) 0.010(5)
C216 0.051(6) 0.042(5) 0.087(7) -0.008(4) 0.017(5) 0.001(4)
C221 0.039(5) 0.049(4) 0.082(6) -0.002(4) 0.004(4) -0.013(4)
C222 0.062(6) 0.056(5) 0.077(6) -0.001(4) 0.008(5) -0.015(4)
C223 0.080(7) 0.078(7) 0.083(7) 0.017(5) 0.000(6) -0.012(6)
C224 0.070(7) 0.119(10) 0.119(10) 0.030(8) -0.018(7) 0.001(7)
C225 0.023(6) 0.113(10) 0.158(11) 0.036(8) 0.003(6) -0.002(5)
C226 0.041(6) 0.077(7) 0.113(8) 0.010(6) 0.012(5) 0.011(5)
C511 0.051(6) 0.054(5) 0.129(8) -0.029(5) 0.032(6) -0.010(4)
C512 0.041(6) 0.066(6) 0.144(8) -0.020(6) 0.022(6) -0.026(5)
C513 0.047(7) 0.057(6) 0.170(10) -0.025(7) 0.024(7) -0.007(5)
C514 0.082(9) 0.087(9) 0.168(12) -0.011(8) 0.046(9) -0.048(7)
C515 0.105(11) 0.097(10) 0.162(10) -0.014(8) 0.048(9) -0.060(8)
C516 0.062(7) 0.071(6) 0.138(8) -0.024(6) 0.041(7) -0.026(6)
O3 0.038(5) 0.101(7) 0.179(10) -0.043(8) 0.021(6) -0.016(4)
C141 0.044(6) 0.039(5) 0.143(10) -0.009(6) 0.018(6) -0.002(4)
C14A 0.031(11) 0.087(15) 0.177(15) 0.011(18) 0.053(12) -0.027(10)
C14B 0.068(16) 0.040(13) 0.27(4) -0.051(19) 0.07(2) -0.012(10)

loop_
_atom_type_symbol
_atom_type_description
_atom_type_scat_dispersion_real
_atom_type_scat_dispersion_imag
_atom_type_scat_source
C C 0.0033 0.0016 'International Tables Vol C Tables 4.2.6.8 and 6.1.1.4'
H H 0.0000 0.0000 'International Tables Vol C Tables 4.2.6.8 and 6.1.1.4'
O O 0.0106 0.0060 'International Tables Vol C Tables 4.2.6.8 and 6.1.1.4'
P P 0.1023 0.0942 'International Tables Vol C Tables 4.2.6.8 and 6.1.1.4'
S S 0.1246 0.1234 'International Tables Vol C Tables 4.2.6.8 and 6.1.1.4'
Fe Fe 0.3463 0.8444 'International Tables Vol C Tables 4.2.6.8 and 6.1.1.4'

loop_
_geom_angle_atom_site_label_1
_geom_angle_atom_site_label_2
_geom_angle_atom_site_label_3
_geom_angle
C1 Fe1 C3 68.1(4)
C1 Fe1 C5 40.5(3)
C3 Fe1 C5 67.5(5)
C1 Fe1 C6 108.2(5)
C3 Fe1 C6 168.4(4)
C5 Fe1 C6 117.4(6)
C1 Fe1 C4 69.2(3)
C3 Fe1 C4 40.9(4)
C5 Fe1 C4 40.6(4)
C6 Fe1 C4 149.4(5)
C1 Fe1 C10 128.2(5)
C3 Fe1 C10 150.6(4)
C5 Fe1 C10 107.7(5)
C6 Fe1 C10 40.3(4)
C4 Fe1 C10 116.0(4)
C1 Fe1 C9 167.2(5)
C3 Fe1 C9 118.4(5)
C5 Fe1 C9 129.5(5)
C6 Fe1 C9 67.6(6)
C4 Fe1 C9 107.9(5)
C10 Fe1 C9 40.9(5)
C1 Fe1 C7 117.7(5)
C3 Fe1 C7 130.5(6)
C5 Fe1 C7 150.5(6)
C6 Fe1 C7 40.5(6)
C4 Fe1 C7 168.2(6)
C10 Fe1 C7 68.3(5)
C9 Fe1 C7 67.6(6)
C1 Fe1 C8 151.2(5)
C3 Fe1 C8 108.9(6)
C5 Fe1 C8 167.1(6)
C6 Fe1 C8 68.7(6)
C4 Fe1 C8 128.6(6)
C10 Fe1 C8 69.0(5)
C9 Fe1 C8 40.2(5)
C7 Fe1 C8 41.1(6)
C1 Fe1 C2 41.3(4)
C3 Fe1 C2 40.9(3)
C5 Fe1 C2 68.9(4)
C6 Fe1 C2 129.1(4)
C4 Fe1 C2 70.1(4)
C10 Fe1 C2 167.0(4)
C9 Fe1 C2 150.6(5)
C7 Fe1 C2 108.1(5)
C8 Fe1 C2 117.1(5)
C511 S5 C5 101.6(6)
C221 P2 C211 99.9(5)
C221 P2 C2 99.3(4)
C211 P2 C2 104.4(4)
C11 O1 C12 110.6(7)
C11 O2 C14 111.0(7)
C5 C1 C2 109.6(8)
C5 C1 C11 124.2(10)
C2 C1 C11 126.2(8)
C5 C1 Fe1 70.2(5)
C2 C1 Fe1 71.7(5)
C11 C1 Fe1 124.3(6)
C1 C5 C4 110.0(10)
C1 C5 S5 127.6(8)
C4 C5 S5 122.0(7)
C1 C5 Fe1 69.3(5)
C4 C5 Fe1 70.3(6)
S5 C5 Fe1 122.0(6)
C5 C4 C3 105.1(8)
C5 C4 Fe1 69.1(5)
C3 C4 Fe1 68.9(5)
C4 C3 C2 111.8(10)
C4 C3 Fe1 70.1(6)
C2 C3 Fe1 71.5(6)
C3 C2 C1 103.5(8)
C3 C2 P2 125.2(8)
C1 C2 P2 130.7(6)
C3 C2 Fe1 67.6(6)
C1 C2 Fe1 67.0(5)
P2 C2 Fe1 121.9(4)
C10 C6 C7 109.7(14)
C10 C6 Fe1 70.6(7)
C7 C6 Fe1 70.8(7)
C6 C7 C8 107.6(13)
C6 C7 Fe1 68.7(6)
C8 C7 Fe1 69.5(7)
C9 C8 C7 106.5(14)
C9 C8 Fe1 69.7(7)
C7 C8 Fe1 69.5(8)
C8 C9 C10 109.7(13)
C8 C9 Fe1 70.1(8)
C10 C9 Fe1 69.4(6)
C6 C10 C9 106.4(12)
C6 C10 Fe1 69.1(7)
C9 C10 Fe1 69.7(7)
O1 C11 O2 112.6(8)
O1 C11 C1 108.3(7)
O2 C11 C1 106.3(8)
O1 C12 C13 108.7(8)
C14 C13 C12 110.6(9)
O2 C14 C13 110.4(9)
O2 C14 C141 107.7(8)
C13 C14 C141 114.4(9)
C212 C211 C216 117.3(10)
C212 C211 P2 127.3(8)
C216 C211 P2 115.2(8)
C211 C212 C213 122.9(11)
C212 C213 C214 117.1(11)
C215 C214 C213 123.8(11)
C214 C215 C216 114.5(11)
C211 C216 C215 124.0(10)
C226 C221 C222 117.0(10)
C226 C221 P2 118.2(8)
C222 C221 P2 124.8(8)
C223 C222 C221 120.9(11)
C222 C223 C224 122.5(12)
C223 C224 C225 117.6(13)
C226 C225 C224 120.2(13)
C221 C226 C225 121.8(12)
C516 C511 C512 117.7(11)
C516 C511 S5 124.6(9)
C512 C511 S5 117.7(10)
C511 C512 C513 121.2(14)
C514 C513 C512 119.7(14)
C513 C514 C515 118.2(13)
C516 C515 C514 124.4(16)
C511 C516 C515 118.7(14)
C14A O3 C14B 99(3)
C14A O3 C141 112.8(14)
C14B O3 C141 135(2)
O3 C141 C14 115.6(10)

loop_
_geom_bond_atom_site_label_1
_geom_bond_atom_site_label_2
_geom_bond_distance
Fe1 C1 2.008(9)
Fe1 C3 2.020(11)
Fe1 C5 2.020(9)
Fe1 C6 2.026(12)
Fe1 C4 2.035(9)
Fe1 C10 2.045(12)
Fe1 C9 2.048(12)
Fe1 C7 2.053(11)
Fe1 C8 2.053(13)
Fe1 C2 2.072(10)
S5 C511 1.753(11)
S5 C5 1.763(12)
P2 C221 1.818(10)
P2 C211 1.819(11)
P2 C2 1.822(10)
O1 C11 1.382(11)
O1 C12 1.435(11)
O2 C11 1.405(11)
O2 C14 1.427(10)
C1 C5 1.393(11)
C1 C2 1.441(14)
C1 C11 1.529(11)
C5 C4 1.408(14)
C4 C3 1.418(15)
C3 C2 1.431(12)
C6 C10 1.401(15)
C6 C7 1.41(2)
C7 C8 1.44(2)
C8 C9 1.408(18)
C9 C10 1.430(17)
C12 C13 1.515(14)
C13 C14 1.471(14)
C14 C141 1.504(14)
C211 C212 1.360(14)
C211 C216 1.389(13)
C212 C213 1.380(14)
C213 C214 1.410(15)
C214 C215 1.368(15)
C215 C216 1.418(14)
C221 C226 1.360(14)
C221 C222 1.416(13)
C222 C223 1.352(15)
C223 C224 1.361(18)
C224 C225 1.395(19)
C225 C226 1.392(16)
C511 C516 1.339(17)
C511 C512 1.406(15)
C512 C513 1.415(15)
C513 C514 1.289(19)
C514 C515 1.39(2)
C515 C516 1.358(15)
O3 C14A 1.17(2)
O3 C14B 1.21(2)
O3 C141 1.393(14)
